data_2226203
loop_
_publ_author_name
'Assey, Gervas'
'Butcher, Ray J.'
'Gultneh, Yilma'

_publ_section_title
;
 {3,3',5,5'-Tetramethoxy-2,2'-[ethane-1,2-diylbis(nitrilomethylidyne)]diphenolato}copper(II)
;
_journal_coeditor_code JJ2031
_journal_issue 6
_journal_name_full 'Acta Crystallographica Section E'
_journal_page_first m653
_journal_paper_doi 10.1107/S1600536810017137
_journal_volume 66
_journal_year 2010
_chemical_formula_iupac '[Cu (C20 H22 N2 O6)]'
_chemical_formula_moiety 'C20 H22 Cu N2 O6'
_chemical_formula_sum 'C20 H22 Cu N2 O6'
_chemical_formula_weight 449.94
_chemical_name_systematic
;
{3,3',5,5'-Tetramethoxy-2,2'-[ethane-1,2-
diylbis(nitrilomethylidyne)]diphenolato}copper(II)
;
_space_group_IT_number 14
_symmetry_cell_setting monoclinic
_symmetry_space_group_name_Hall '-P 2ybc'
_symmetry_space_group_name_H-M 'P 1 21/c 1'
_atom_sites_solution_hydrogens geom
_atom_sites_solution_primary direct
_atom_sites_solution_secondary difmap
_audit_creation_method SHELXL-97
_cell_angle_alpha 90.00
_cell_angle_beta 91.842(3)
_cell_angle_gamma 90.00
_cell_formula_units_Z 4
_cell_length_a 7.3953(2)
_cell_length_b 15.8514(5)
_cell_length_c 15.7042(4)
_cell_measurement_reflns_used 5963
_cell_measurement_temperature 110(2)
_cell_measurement_theta_max 73.8987
_cell_measurement_theta_min 5.5702
_cell_volume 1839.99(9)
_computing_cell_refinement
;
CrysAlisPro (Oxford Diffraction, 2009)
;
_computing_data_collection
;
CrysAlisPro (Oxford Diffraction, 2009)
;
_computing_data_reduction
;
CrysAlisPro (Oxford Diffraction, 2009)
;
_computing_molecular_graphics 'SHELXTL (Sheldrick, 2008)'
_computing_publication_material 'SHELXTL (Sheldrick, 2008)'
_computing_structure_refinement 'SHELXL97 (Sheldrick, 2008)'
_computing_structure_solution 'SHELXS97 (Sheldrick, 2008)'
_diffrn_ambient_temperature 110(2)
_diffrn_detector_area_resol_mean 10.5081
_diffrn_measured_fraction_theta_full 0.996
_diffrn_measured_fraction_theta_max 0.967
_diffrn_measurement_device_type
;
Oxford Diffraction Xcalibur diffractometer with a Ruby (Gemini Cu) detector
;
_diffrn_measurement_method '\w scans'
_diffrn_radiation_monochromator graphite
_diffrn_radiation_source 'Enhance (Cu) X-ray Source'
_diffrn_radiation_type CuK\a
_diffrn_radiation_wavelength 1.54184
_diffrn_reflns_av_R_equivalents 0.0231
_diffrn_reflns_av_sigmaI/netI 0.0197
_diffrn_reflns_limit_h_max 8
_diffrn_reflns_limit_h_min -8
_diffrn_reflns_limit_k_max 19
_diffrn_reflns_limit_k_min -16
_diffrn_reflns_limit_l_max 19
_diffrn_reflns_limit_l_min -19
_diffrn_reflns_number 7277
_diffrn_reflns_theta_full 67.50
_diffrn_reflns_theta_max 73.98
_diffrn_reflns_theta_min 5.58
_diffrn_standards_decay_% <2%
_diffrn_standards_interval_count 50
_diffrn_standards_number 2
_exptl_absorpt_coefficient_mu 2.055
_exptl_absorpt_correction_T_max 1.00000
_exptl_absorpt_correction_T_min 0.28084
_exptl_absorpt_correction_type multi-scan
_exptl_absorpt_process_details
;
(CrysAlis Pro; Oxford Diffraction, 2009)
;
_exptl_crystal_colour 'pale red-brown'
_exptl_crystal_density_diffrn 1.624
_exptl_crystal_density_method 'not measured'
_exptl_crystal_description 'thick needle'
_exptl_crystal_F_000 932
_exptl_crystal_size_max 0.51
_exptl_crystal_size_mid 0.29
_exptl_crystal_size_min 0.25
_refine_diff_density_max 0.440
_refine_diff_density_min -0.667
_refine_ls_extinction_method none
_refine_ls_goodness_of_fit_ref 1.041
_refine_ls_hydrogen_treatment constr
_refine_ls_matrix_type full
_refine_ls_number_parameters 266
_refine_ls_number_reflns 3608
_refine_ls_number_restraints 0
_refine_ls_restrained_S_all 1.041
_refine_ls_R_factor_all 0.0382
_refine_ls_R_factor_gt 0.0363
_refine_ls_shift/su_max 0.001
_refine_ls_shift/su_mean 0.000
_refine_ls_structure_factor_coef Fsqd
_refine_ls_weighting_details 'calc w=1/[\s^2^(Fo^2^)+(0.0699P)^2^+1.2928P] where P=(Fo^2^+2Fc^2^)/3'
_refine_ls_weighting_scheme calc
_refine_ls_wR_factor_gt 0.1013
_refine_ls_wR_factor_ref 0.1029
_reflns_number_gt 3370
_reflns_number_total 3608
_reflns_threshold_expression I>2\s(I)
_cod_data_source_file jj2031.cif
_cod_data_source_block I
_cod_original_cell_volume 1839.97(10)
_cod_original_sg_symbol_H-M 'P 21/c'
_cod_database_code 2226203
_cod_database_fobs_code 2226203

loop_
_symmetry_equiv_pos_as_xyz
'x, y, z'
'-x, y+1/2, -z+1/2'
'-x, -y, -z'
'x, -y-1/2, z-1/2'

loop_
_atom_site_type_symbol
_atom_site_label
_atom_site_fract_x
_atom_site_fract_y
_atom_site_fract_z
_atom_site_U_iso_or_equiv
_atom_site_adp_type
_atom_site_calc_flag
_atom_site_refinement_flags
_atom_site_occupancy
_atom_site_disorder_assembly
_atom_site_disorder_group
Cu Cu 0.25447(4) 0.525237(16) 0.433936(15) 0.01235(12) Uani d . 1 . .
O O1 0.25593(19) 0.64183(8) 0.40431(8) 0.0170(3) Uani d . 1 . .
O O2 0.2540(2) 0.49500(9) 0.31640(8) 0.0177(3) Uani d . 1 . .
O O3 0.1266(2) 0.93385(9) 0.42484(9) 0.0216(3) Uani d . 1 . .
O O4 0.09313(19) 0.76058(9) 0.67036(8) 0.0181(3) Uani d . 1 . .
O O5 0.45901(18) 0.21001(8) 0.34323(8) 0.0164(3) Uani d . 1 . .
O O6 0.3678(2) 0.33149(9) 0.07068(8) 0.0190(3) Uani d . 1 . .
N N1 0.2340(2) 0.54910(11) 0.55406(10) 0.0145(3) Uani d . 1 . .
N N2 0.2733(2) 0.40900(10) 0.47001(9) 0.0142(3) Uani d . 1 . .
C C1 0.2100(2) 0.70552(12) 0.45207(11) 0.0137(3) Uani d . 1 . .
C C2 0.1913(2) 0.78495(12) 0.41203(11) 0.0153(4) Uani d . 1 . .
H H2A 0.2113 0.7902 0.3528 0.018 Uiso calc R 1 . .
C C3 0.1442(3) 0.85471(12) 0.45847(12) 0.0162(4) Uani d . 1 . .
C C4 0.1614(3) 0.94303(12) 0.33597(13) 0.0219(4) Uani d . 1 . .
H H4A 0.1500 1.0025 0.3198 0.033 Uiso calc R 1 . .
H H4B 0.0739 0.9094 0.3023 0.033 Uiso calc R 1 . .
H H4C 0.2842 0.9234 0.3251 0.033 Uiso calc R 1 . .
C C5 0.1081(3) 0.84984(12) 0.54622(12) 0.0172(4) Uani d . 1 . .
H H5A 0.0734 0.8986 0.5769 0.021 Uiso calc R 1 . .
C C6 0.1246(2) 0.77302(12) 0.58594(12) 0.0153(4) Uani d . 1 . .
C C7 0.0026(3) 0.82691(12) 0.71463(12) 0.0181(4) Uani d . 1 . .
H H7A -0.0319 0.8066 0.7708 0.027 Uiso calc R 1 . .
H H7B -0.1061 0.8440 0.6817 0.027 Uiso calc R 1 . .
H H7C 0.0841 0.8754 0.7216 0.027 Uiso calc R 1 . .
C C8 0.1771(2) 0.69860(12) 0.54123(11) 0.0141(4) Uani d . 1 . .
C C9 0.1990(2) 0.62182(12) 0.58746(11) 0.0144(4) Uani d . 1 . .
H H9A 0.1870 0.6241 0.6475 0.017 Uiso calc R 1 . .
C C10 0.2694(3) 0.47571(11) 0.60918(12) 0.0162(4) Uani d . 1 . .
H H10A 0.1957 0.4792 0.6606 0.019 Uiso calc R 1 . .
H H10B 0.3987 0.4741 0.6275 0.019 Uiso calc R 1 . .
C C11 0.2201(3) 0.39663(13) 0.55836(11) 0.0167(4) Uani d . 1 . .
H H11A 0.2838 0.3471 0.5833 0.020 Uiso calc R 1 . .
H H11B 0.0882 0.3863 0.5600 0.020 Uiso calc R 1 . .
C C12 0.3216(2) 0.34537(11) 0.42416(12) 0.0139(3) Uani d . 1 . .
H H12A 0.3390 0.2925 0.4517 0.017 Uiso calc R 1 . .
C C13 0.3503(2) 0.34984(11) 0.33470(11) 0.0135(4) Uani d . 1 . .
C C14 0.4107(2) 0.27605(11) 0.29156(12) 0.0135(3) Uani d . 1 . .
C C15 0.5160(3) 0.13421(12) 0.30225(12) 0.0188(4) Uani d . 1 . .
H H15A 0.5576 0.0934 0.3454 0.028 Uiso calc R 1 . .
H H15B 0.6152 0.1472 0.2644 0.028 Uiso calc R 1 . .
H H15C 0.4143 0.1103 0.2688 0.028 Uiso calc R 1 . .
C C16 0.4194(2) 0.27244(12) 0.20436(12) 0.0151(4) Uani d . 1 . .
H H16A 0.4629 0.2233 0.1771 0.018 Uiso calc R 1 . .
C C17 0.3626(2) 0.34309(12) 0.15641(11) 0.0148(4) Uani d . 1 . .
C C18 0.3346(3) 0.40405(13) 0.01816(12) 0.0241(4) Uani d . 1 . .
H H18A 0.3353 0.3875 -0.0419 0.036 Uiso calc R 1 . .
H H18B 0.4292 0.4462 0.0296 0.036 Uiso calc R 1 . .
H H18C 0.2164 0.4282 0.0309 0.036 Uiso calc R 1 . .
C C19 0.3084(3) 0.41683(12) 0.19463(11) 0.0147(4) Uani d . 1 . .
H H19A 0.2738 0.4640 0.1605 0.018 Uiso calc R 1 . .
C C20 0.3042(2) 0.42257(11) 0.28476(12) 0.0137(3) Uani d . 1 . .

loop_
_atom_site_aniso_label
_atom_site_aniso_U_11
_atom_site_aniso_U_22
_atom_site_aniso_U_33
_atom_site_aniso_U_12
_atom_site_aniso_U_13
_atom_site_aniso_U_23
Cu 0.01952(18) 0.00796(17) 0.00974(17) 0.00107(9) 0.00301(11) -0.00065(9)
O1 0.0278(7) 0.0090(6) 0.0146(6) 0.0013(5) 0.0072(5) -0.0015(5)
O2 0.0322(8) 0.0100(6) 0.0109(6) 0.0046(5) 0.0015(5) -0.0010(5)
O3 0.0366(8) 0.0101(6) 0.0186(7) 0.0025(6) 0.0079(6) 0.0007(5)
O4 0.0285(7) 0.0139(6) 0.0120(6) 0.0037(5) 0.0051(5) -0.0032(5)
O5 0.0241(7) 0.0095(6) 0.0157(6) 0.0039(5) 0.0020(5) -0.0023(5)
O6 0.0298(8) 0.0162(7) 0.0113(6) 0.0003(5) 0.0041(5) -0.0029(5)
N1 0.0202(8) 0.0125(8) 0.0107(7) 0.0006(6) 0.0007(6) 0.0016(6)
N2 0.0197(8) 0.0105(7) 0.0124(7) 0.0019(6) 0.0027(6) 0.0008(6)
C1 0.0160(8) 0.0103(8) 0.0151(8) -0.0011(6) 0.0023(7) -0.0028(7)
C2 0.0192(9) 0.0135(9) 0.0135(8) -0.0025(7) 0.0046(7) -0.0011(7)
C3 0.0204(9) 0.0099(9) 0.0184(9) -0.0010(7) 0.0022(7) 0.0003(7)
C4 0.0316(11) 0.0138(9) 0.0210(10) 0.0044(8) 0.0104(8) 0.0048(7)
C5 0.0229(10) 0.0119(9) 0.0171(9) 0.0013(7) 0.0032(7) -0.0044(7)
C6 0.0163(9) 0.0152(9) 0.0145(8) -0.0014(7) 0.0022(7) -0.0035(7)
C7 0.0217(9) 0.0174(9) 0.0153(8) 0.0026(7) 0.0045(7) -0.0055(7)
C8 0.0176(9) 0.0105(8) 0.0143(8) -0.0005(7) 0.0018(7) -0.0019(7)
C9 0.0166(9) 0.0160(9) 0.0106(8) -0.0002(7) 0.0015(6) -0.0026(7)
C10 0.0235(10) 0.0140(9) 0.0112(8) 0.0021(7) 0.0006(7) 0.0012(6)
C11 0.0241(10) 0.0132(9) 0.0129(8) 0.0011(7) 0.0045(7) 0.0019(7)
C12 0.0168(9) 0.0090(8) 0.0159(8) 0.0012(6) 0.0005(7) 0.0000(7)
C13 0.0163(8) 0.0097(8) 0.0145(8) -0.0005(6) 0.0013(7) -0.0022(7)
C14 0.0133(8) 0.0097(8) 0.0175(8) -0.0013(6) 0.0011(6) -0.0019(7)
C15 0.0242(10) 0.0115(9) 0.0207(9) 0.0049(7) 0.0025(7) -0.0044(7)
C16 0.0169(9) 0.0104(8) 0.0181(9) -0.0010(7) 0.0036(7) -0.0049(7)
C17 0.0163(9) 0.0161(9) 0.0124(8) -0.0038(7) 0.0037(6) -0.0026(7)
C18 0.0412(13) 0.0190(10) 0.0122(8) -0.0058(9) 0.0045(8) 0.0005(7)
C19 0.0202(9) 0.0109(8) 0.0132(8) -0.0024(7) 0.0024(7) -0.0003(7)
C20 0.0155(9) 0.0101(8) 0.0157(8) -0.0012(6) 0.0015(6) -0.0019(7)

loop_
_atom_type_symbol
_atom_type_description
_atom_type_scat_dispersion_real
_atom_type_scat_dispersion_imag
_atom_type_scat_source
C C 0.0181 0.0091 'International Tables Vol C Tables 4.2.6.8 and 6.1.1.4'
H H 0.0000 0.0000 'International Tables Vol C Tables 4.2.6.8 and 6.1.1.4'
N N 0.0311 0.0180 'International Tables Vol C Tables 4.2.6.8 and 6.1.1.4'
O O 0.0492 0.0322 'International Tables Vol C Tables 4.2.6.8 and 6.1.1.4'
Cu Cu -1.9646 0.5888 'International Tables Vol C Tables 4.2.6.8 and 6.1.1.4'

loop_
_geom_angle_atom_site_label_1
_geom_angle_atom_site_label_2
_geom_angle_atom_site_label_3
_geom_angle_site_symmetry_1
_geom_angle_site_symmetry_3
_geom_angle
_geom_angle_publ_flag
O1 Cu O2 . . 90.42(6) ?
O1 Cu N2 . . 174.72(6) ?
O2 Cu N2 . . 92.41(6) ?
O1 Cu N1 . . 92.85(7) ?
O2 Cu N1 . . 174.37(7) ?
N2 Cu N1 . . 84.71(7) ?
C1 O1 Cu . . 127.19(12) ?
C20 O2 Cu . . 126.58(12) ?
C3 O3 C4 . . 116.84(15) ?
C6 O4 C7 . . 117.37(15) ?
C14 O5 C15 . . 116.82(14) ?
C17 O6 C18 . . 116.84(15) ?
C9 N1 C10 . . 120.01(15) ?
C9 N1 Cu . . 126.26(13) ?
C10 N1 Cu . . 113.69(12) ?
C12 N2 C11 . . 120.56(16) ?
C12 N2 Cu . . 126.73(13) ?
C11 N2 Cu . . 112.69(12) ?
O1 C1 C2 . . 117.14(16) ?
O1 C1 C8 . . 123.79(16) ?
C2 C1 C8 . . 119.07(16) ?
C3 C2 C1 . . 120.24(16) ?
C3 C2 H2A . . 119.9 ?
C1 C2 H2A . . 119.9 ?
O3 C3 C2 . . 123.78(17) ?
O3 C3 C5 . . 114.10(16) ?
C2 C3 C5 . . 122.12(17) ?
O3 C4 H4A . . 109.5 ?
O3 C4 H4B . . 109.5 ?
H4A C4 H4B . . 109.5 ?
O3 C4 H4C . . 109.5 ?
H4A C4 H4C . . 109.5 ?
H4B C4 H4C . . 109.5 ?
C6 C5 C3 . . 118.34(17) ?
C6 C5 H5A . . 120.8 ?
C3 C5 H5A . . 120.8 ?
O4 C6 C5 . . 123.59(17) ?
O4 C6 C8 . . 114.43(16) ?
C5 C6 C8 . . 121.97(17) ?
O4 C7 H7A . . 109.5 ?
O4 C7 H7B . . 109.5 ?
H7A C7 H7B . . 109.5 ?
O4 C7 H7C . . 109.5 ?
H7A C7 H7C . . 109.5 ?
H7B C7 H7C . . 109.5 ?
C9 C8 C6 . . 118.82(16) ?
C9 C8 C1 . . 122.92(16) ?
C6 C8 C1 . . 118.23(16) ?
N1 C9 C8 . . 125.09(16) ?
N1 C9 H9A . . 117.5 ?
C8 C9 H9A . . 117.5 ?
N1 C10 C11 . . 107.92(15) ?
N1 C10 H10A . . 110.1 ?
C11 C10 H10A . . 110.1 ?
N1 C10 H10B . . 110.1 ?
C11 C10 H10B . . 110.1 ?
H10A C10 H10B . . 108.4 ?
N2 C11 C10 . . 108.56(15) ?
N2 C11 H11A . . 110.0 ?
C10 C11 H11A . . 110.0 ?
N2 C11 H11B . . 110.0 ?
C10 C11 H11B . . 110.0 ?
H11A C11 H11B . . 108.4 ?
N2 C12 C13 . . 124.04(16) ?
N2 C12 H12A . . 118.0 ?
C13 C12 H12A . . 118.0 ?
C12 C13 C20 . . 122.61(16) ?
C12 C13 C14 . . 118.91(16) ?
C20 C13 C14 . . 118.19(16) ?
O5 C14 C16 . . 122.73(16) ?
O5 C14 C13 . . 115.18(15) ?
C16 C14 C13 . . 122.09(17) ?
O5 C15 H15A . . 109.5 ?
O5 C15 H15B . . 109.5 ?
H15A C15 H15B . . 109.5 ?
O5 C15 H15C . . 109.5 ?
H15A C15 H15C . . 109.5 ?
H15B C15 H15C . . 109.5 ?
C14 C16 C17 . . 118.54(17) ?
C14 C16 H16A . . 120.7 ?
C17 C16 H16A . . 120.7 ?
O6 C17 C19 . . 124.27(17) ?
O6 C17 C16 . . 113.88(16) ?
C19 C17 C16 . . 121.85(16) ?
O6 C18 H18A . . 109.5 ?
O6 C18 H18B . . 109.5 ?
H18A C18 H18B . . 109.5 ?
O6 C18 H18C . . 109.5 ?
H18A C18 H18C . . 109.5 ?
H18B C18 H18C . . 109.5 ?
C17 C19 C20 . . 120.29(17) ?
C17 C19 H19A . . 119.9 ?
C20 C19 H19A . . 119.9 ?
O2 C20 C19 . . 116.76(16) ?
O2 C20 C13 . . 124.37(16) ?
C19 C20 C13 . . 118.86(16) ?

loop_
_geom_bond_atom_site_label_1
_geom_bond_atom_site_label_2
_geom_bond_site_symmetry_2
_geom_bond_distance
_geom_bond_publ_flag
Cu O1 . 1.9059(13) y
Cu O2 . 1.9070(13) y
Cu N2 . 1.9314(16) y
Cu N1 . 1.9347(15) y
O1 C1 . 1.309(2) ?
O2 C20 . 1.309(2) ?
O3 C3 . 1.366(2) ?
O3 C4 . 1.435(2) ?
O4 C6 . 1.368(2) ?
O4 C7 . 1.438(2) ?
O5 C14 . 1.365(2) ?
O5 C15 . 1.433(2) ?
O6 C17 . 1.360(2) ?
O6 C18 . 1.432(2) ?
N1 C9 . 1.296(3) ?
N1 C10 . 1.469(2) ?
N2 C12 . 1.296(2) ?
N2 C11 . 1.467(2) ?
C1 C2 . 1.412(3) ?
C1 C8 . 1.433(2) ?
C2 C3 . 1.376(3) ?
C2 H2A . 0.9500 ?
C3 C5 . 1.414(3) ?
C4 H4A . 0.9800 ?
C4 H4B . 0.9800 ?
C4 H4C . 0.9800 ?
C5 C6 . 1.372(3) ?
C5 H5A . 0.9500 ?
C6 C8 . 1.433(2) ?
C7 H7A . 0.9800 ?
C7 H7B . 0.9800 ?
C7 H7C . 0.9800 ?
C8 C9 . 1.424(3) ?
C9 H9A . 0.9500 ?
C10 C11 . 1.524(3) ?
C10 H10A . 0.9900 ?
C10 H10B . 0.9900 ?
C11 H11A . 0.9900 ?
C11 H11B . 0.9900 ?
C12 C13 . 1.429(3) ?
C12 H12A . 0.9500 ?
C13 C20 . 1.429(3) ?
C13 C14 . 1.430(2) ?
C14 C16 . 1.374(3) ?
C15 H15A . 0.9800 ?
C15 H15B . 0.9800 ?
C15 H15C . 0.9800 ?
C16 C17 . 1.406(3) ?
C16 H16A . 0.9500 ?
C17 C19 . 1.379(3) ?
C18 H18A . 0.9800 ?
C18 H18B . 0.9800 ?
C18 H18C . 0.9800 ?
C19 C20 . 1.420(2) ?
C19 H19A . 0.9500 ?

loop_
_geom_hbond_atom_site_label_D
_geom_hbond_atom_site_label_H
_geom_hbond_atom_site_label_A
_geom_hbond_site_symmetry_A
_geom_hbond_distance_DH
_geom_hbond_distance_HA
_geom_hbond_distance_DA
_geom_hbond_angle_DHA
C18 H18A O5 4_565 0.98 2.57 3.439(2) 148.4

loop_
_geom_torsion_atom_site_label_1
_geom_torsion_atom_site_label_2
_geom_torsion_atom_site_label_3
_geom_torsion_atom_site_label_4
_geom_torsion_site_symmetry_1
_geom_torsion_site_symmetry_2
_geom_torsion_site_symmetry_3
_geom_torsion_site_symmetry_4
_geom_torsion
_geom_torsion_publ_flag
O2 Cu O1 C1 . . . . 160.64(16) ?
N1 Cu O1 C1 . . . . -14.77(16) ?
O1 Cu O2 C20 . . . . 158.92(16) ?
O1 Cu N1 C9 . . . . 11.10(17) ?
N2 Cu N1 C9 . . . . -173.59(17) ?
O1 Cu N1 C10 . . . . -166.61(13) ?
N2 Cu N1 C10 . . . . 8.70(13) ?
O2 Cu N2 C12 . . . . 16.82(17) ?
N1 Cu N2 C12 . . . . -168.03(17) ?
O2 Cu N2 C11 . . . . -161.30(13) ?
N1 Cu N2 C11 . . . . 13.86(13) ?
Cu O1 C1 C2 . . . . -169.17(13) ?
Cu O1 C1 C8 . . . . 10.4(3) ?
O1 C1 C2 C3 . . . . -179.68(17) ?
C8 C1 C2 C3 . . . . 0.8(3) ?
C4 O3 C3 C2 . . . . -0.5(3) ?
C4 O3 C3 C5 . . . . 180.00(17) ?
C1 C2 C3 O3 . . . . 178.78(17) ?
C1 C2 C3 C5 . . . . -1.8(3) ?
O3 C3 C5 C6 . . . . -179.16(17) ?
C2 C3 C5 C6 . . . . 1.3(3) ?
C7 O4 C6 C5 . . . . 13.4(3) ?
C7 O4 C6 C8 . . . . -166.65(16) ?
C3 C5 C6 O4 . . . . -179.92(17) ?
C3 C5 C6 C8 . . . . 0.1(3) ?
O4 C6 C8 C9 . . . . -2.7(3) ?
C5 C6 C8 C9 . . . . 177.33(18) ?
O4 C6 C8 C1 . . . . 179.00(16) ?
C5 C6 C8 C1 . . . . -1.0(3) ?
O1 C1 C8 C9 . . . . 2.8(3) ?
C2 C1 C8 C9 . . . . -177.69(17) ?
O1 C1 C8 C6 . . . . -178.94(17) ?
C2 C1 C8 C6 . . . . 0.6(3) ?
C10 N1 C9 C8 . . . . 174.61(17) ?
Cu N1 C9 C8 . . . . -3.0(3) ?
C6 C8 C9 N1 . . . . 175.14(18) ?
C1 C8 C9 N1 . . . . -6.6(3) ?
C9 N1 C10 C11 . . . . 154.24(17) ?
Cu N1 C10 C11 . . . . -27.89(19) ?
C12 N2 C11 C10 . . . . 149.54(18) ?
Cu N2 C11 C10 . . . . -32.21(19) ?
N1 C10 C11 N2 . . . . 37.8(2) ?
C11 N2 C12 C13 . . . . 170.68(17) ?
Cu N2 C12 C13 . . . . -7.3(3) ?
N2 C12 C13 C20 . . . . -8.9(3) ?
N2 C12 C13 C14 . . . . 177.42(18) ?
C15 O5 C14 C16 . . . . -1.6(3) ?
C15 O5 C14 C13 . . . . 178.48(16) ?
C12 C13 C14 O5 . . . . -8.4(2) ?
C20 C13 C14 O5 . . . . 177.63(15) ?
C12 C13 C14 C16 . . . . 171.67(17) ?
C20 C13 C14 C16 . . . . -2.3(3) ?
O5 C14 C16 C17 . . . . 178.48(16) ?
C13 C14 C16 C17 . . . . -1.6(3) ?
C18 O6 C17 C19 . . . . 7.5(3) ?
C18 O6 C17 C16 . . . . -172.08(17) ?
C14 C16 C17 O6 . . . . -176.78(16) ?
C14 C16 C17 C19 . . . . 3.7(3) ?
O6 C17 C19 C20 . . . . 178.80(17) ?
C16 C17 C19 C20 . . . . -1.7(3) ?
Cu O2 C20 C19 . . . . -174.25(12) ?
Cu O2 C20 C13 . . . . 7.1(3) ?
C17 C19 C20 O2 . . . . 178.98(17) ?
C17 C19 C20 C13 . . . . -2.3(3) ?
C12 C13 C20 O2 . . . . 9.1(3) ?
C14 C13 C20 O2 . . . . -177.20(17) ?
C12 C13 C20 C19 . . . . -169.52(17) ?
C14 C13 C20 C19 . . . . 4.2(3) ?
